data_7039541
loop_
_publ_author_name
'Kohler, Lars'
'Hayes, Dugan'
'Hong, Jiyun'
'Carter, Tyler J.'
'Shelby, Megan L.'
'Fransted, Kelly A.'
'Chen, Lin X.'
'Mulfort, Karen L.'

_publ_section_title
;
 Synthesis, structure, ultrafast kinetics, and light-induced dynamics of
 CuHETPHEN chromophores.
;
_journal_issue 24
_journal_name_full 'Dalton transactions (Cambridge, England : 2003)'
_journal_page_first 9871
_journal_page_last 9883
_journal_paper_doi 10.1039/c6dt00324a
_journal_volume 45
_journal_year 2016
_chemical_formula_sum 'C42 H36 Cu F6 N4 P'
_chemical_formula_weight 805.26
_chemical_name_systematic '(2,9-dimesityl-1,10-phenanthroline)(1,10-phenanthroline)copper(I) hexafluorophosphate'
_space_group_IT_number 33
_symmetry_cell_setting orthorhombic
_symmetry_space_group_name_Hall 'P 2c -2n'
_symmetry_space_group_name_H-M 'P n a 21'
_atom_sites_solution_hydrogens geom
_atom_sites_solution_primary direct
_atom_sites_solution_secondary difmap
_audit_creation_method SHELXL-97
_audit_update_record
;
2016-01-11 deposited with the CCDC.
2016-02-22 downloaded from the CCDC.
;
_cell_angle_alpha 90.00
_cell_angle_beta 90.00
_cell_angle_gamma 90.00
_cell_formula_units_Z 4
_cell_length_a 18.894(4)
_cell_length_b 13.578(3)
_cell_length_c 14.400(3)
_cell_measurement_reflns_used 14519
_cell_measurement_temperature 100(2)
_cell_measurement_theta_max 29.45
_cell_measurement_theta_min 1.85
_cell_volume 3694.2(14)
_computing_structure_refinement 'SHELXL-97 (Sheldrick, 2008)'
_computing_structure_solution 'SHELXS-97 (Sheldrick, 2008)'
_diffrn_ambient_temperature 100(2)
_diffrn_measured_fraction_theta_full 1.000
_diffrn_measured_fraction_theta_max 0.865
_diffrn_measurement_device_type 'Bruker Apex II'
_diffrn_measurement_method '0.5 deg w/ exposures'
_diffrn_radiation_monochromator graphite
_diffrn_radiation_source 'fine-focus sealed tube'
_diffrn_radiation_type MoK\a
_diffrn_radiation_wavelength 0.71073
_diffrn_reflns_av_R_equivalents 0.0000
_diffrn_reflns_av_sigmaI/netI 0.0434
_diffrn_reflns_limit_h_max 24
_diffrn_reflns_limit_h_min 0
_diffrn_reflns_limit_k_max 18
_diffrn_reflns_limit_k_min 0
_diffrn_reflns_limit_l_max 17
_diffrn_reflns_limit_l_min 0
_diffrn_reflns_number 4589
_diffrn_reflns_theta_full 25.00
_diffrn_reflns_theta_max 29.45
_diffrn_reflns_theta_min 1.85
_exptl_absorpt_coefficient_mu 0.702
_exptl_absorpt_correction_T_max 0.745611
_exptl_absorpt_correction_T_min 0.561441
_exptl_absorpt_correction_type multi-scan
_exptl_absorpt_process_details twin-abs
_exptl_crystal_colour red
_exptl_crystal_density_diffrn 1.448
_exptl_crystal_density_method 'not measured'
_exptl_crystal_description block
_exptl_crystal_F_000 1656
_exptl_crystal_size_max 0.100
_exptl_crystal_size_mid 0.049
_exptl_crystal_size_min 0.032
_refine_diff_density_max 2.501
_refine_diff_density_min -0.757
_refine_diff_density_rms 0.118
_refine_ls_abs_structure_details 'Flack H D (1983), Acta Cryst. A39, 876-881'
_refine_ls_abs_structure_Flack 0.55(6)
_refine_ls_extinction_method none
_refine_ls_goodness_of_fit_ref 1.035
_refine_ls_hydrogen_treatment mixed
_refine_ls_matrix_type full
_refine_ls_number_parameters 477
_refine_ls_number_reflns 4589
_refine_ls_number_restraints 67
_refine_ls_restrained_S_all 1.074
_refine_ls_R_factor_all 0.0906
_refine_ls_R_factor_gt 0.0766
_refine_ls_shift/su_max 0.000
_refine_ls_shift/su_mean 0.000
_refine_ls_structure_factor_coef Fsqd
_refine_ls_weighting_details 'calc w=1/[\s^2^(Fo^2^)+(0.1243P)^2^+8.8032P] where P=(Fo^2^+2Fc^2^)/3'
_refine_ls_weighting_scheme calc
_refine_ls_wR_factor_gt 0.1938
_refine_ls_wR_factor_ref 0.2028
_reflns_number_gt 3792
_reflns_number_total 4589
_reflns_threshold_expression >2sigma(I)
_cod_data_source_file c6dt00324a2.cif
_cod_data_source_block pna
_cod_depositor_comments
;
The following automatic conversions were performed:

'_symmetry_cell_setting' value 'Orthorhombic' changed to
'orthorhombic' according to
/usr/data/users/saulius/crontab/automatic-downloads/rss-feeds/RSC/lib/dictionaries/cif_core.dic
dictionary named 'cif_core.dic' version 2.4.2 from 2011-04-26.

'_exptl_absorpt_correction_type' value 'multi scan' changed to
'multi-scan' according to
/usr/data/users/saulius/crontab/automatic-downloads/rss-feeds/RSC/lib/dictionaries/cif_core.dic
dictionary named 'cif_core.dic' version 2.4.2 from 2011-04-26.

Automatic conversion script
Id: cif_fix_values 4268 2015-11-12 08:31:59Z antanas 
;
_cod_original_cell_volume 3694.2(13)
_cod_original_sg_symbol_H-M Pna2(1)
_cod_database_code 7039541

loop_
_symmetry_equiv_pos_as_xyz
'x, y, z'
'-x, -y, z+1/2'
'x+1/2, -y+1/2, z'
'-x+1/2, y+1/2, z+1/2'

loop_
_atom_site_label
_atom_site_type_symbol
_atom_site_fract_x
_atom_site_fract_y
_atom_site_fract_z
_atom_site_U_iso_or_equiv
_atom_site_adp_type
_atom_site_occupancy
_atom_site_symmetry_multiplicity
_atom_site_calc_flag
_atom_site_refinement_flags
_atom_site_disorder_assembly
_atom_site_disorder_group
Cu1 Cu 0.47348(4) 0.77349(5) 0.33005(14) 0.0203(2) Uani 1 1 d . . .
N1 N 0.3895(3) 0.8573(4) 0.3773(5) 0.0191(12) Uani 1 1 d . . .
C1 C 0.3899(4) 0.9271(5) 0.4433(6) 0.0227(15) Uani 1 1 d . . .
P1 P 0.26803(16) 0.27017(16) 0.3453(2) 0.0480(8) Uani 1 1 d D . .
F1 F 0.3020(7) 0.2043(9) 0.2656(9) 0.0759(13) Uani 0.652(7) 1 d PD A 1
F1B F 0.3180(19) 0.249(2) 0.435(2) 0.0759(13) Uani 0.348(7) 1 d PD A 2
N2 N 0.3969(3) 0.7228(4) 0.2418(5) 0.0191(12) Uani 1 1 d . . .
C2 C 0.4574(4) 0.9428(5) 0.4965(6) 0.0242(15) Uani 1 1 d . . .
F2 F 0.2214(6) 0.3263(9) 0.4237(9) 0.0759(13) Uani 0.652(7) 1 d PD A 1
F2B F 0.2725(13) 0.1750(13) 0.2837(17) 0.0759(13) Uani 0.348(7) 1 d PD A 2
N3 N 0.5599(3) 0.8535(4) 0.2946(5) 0.0199(12) Uani 1 1 d . . .
C3 C 0.4998(4) 1.0196(5) 0.4684(7) 0.0305(18) Uani 1 1 d . . .
F3 F 0.3071(6) 0.3604(7) 0.3121(10) 0.0759(13) Uani 0.652(7) 1 d PD A 1
F3B F 0.2470(14) 0.3323(15) 0.2557(13) 0.0759(13) Uani 0.348(7) 1 d PD A 2
N4 N 0.5433(3) 0.7127(4) 0.4239(5) 0.0188(12) Uani 1 1 d . . .
C4 C 0.4786(5) 1.0834(6) 0.3872(7) 0.039(2) Uani 1 1 d . . .
H4A H 0.4333 1.0625 0.3643 0.058 Uiso 1 1 calc R . .
H4B H 0.5132 1.0774 0.3388 0.058 Uiso 1 1 calc R . .
H4C H 0.4757 1.1508 0.4069 0.058 Uiso 1 1 calc R . .
F4 F 0.2146(6) 0.1835(8) 0.3750(10) 0.0759(13) Uani 0.652(7) 1 d PD A 1
F4B F 0.2005(11) 0.2733(17) 0.4101(18) 0.0759(13) Uani 0.348(7) 1 d PD A 2
C5 C 0.5636(4) 1.0321(6) 0.5177(7) 0.035(2) Uani 1 1 d . . .
H5A H 0.5930 1.0838 0.5002 0.042 Uiso 1 1 calc R . .
F5 F 0.2139(7) 0.2991(9) 0.2619(10) 0.0759(13) Uani 0.652(7) 1 d PD A 1
F5B F 0.2889(12) 0.3695(12) 0.3996(17) 0.0759(13) Uani 0.348(7) 1 d PD A 2
C6 C 0.5863(4) 0.9715(7) 0.5920(7) 0.038(2) Uani 1 1 d . . .
F6 F 0.3173(10) 0.2264(9) 0.4280(13) 0.0759(13) Uani 0.652(7) 1 d PD A 1
F6B F 0.3480(8) 0.2859(15) 0.3018(17) 0.0759(13) Uani 0.348(7) 1 d PD A 2
C7 C 0.6568(5) 0.9885(9) 0.6422(11) 0.068(4) Uani 1 1 d . . .
H7A H 0.6624 0.9402 0.6903 0.101 Uiso 1 1 calc R . .
H7B H 0.6571 1.0532 0.6691 0.101 Uiso 1 1 calc R . .
H7C H 0.6950 0.9827 0.5987 0.101 Uiso 1 1 calc R . .
C8 C 0.5431(4) 0.8977(7) 0.6167(7) 0.0338(19) Uani 1 1 d . . .
H8A H 0.5565 0.8562 0.6650 0.041 Uiso 1 1 calc R . .
C9 C 0.4785(4) 0.8812(5) 0.5719(6) 0.0268(16) Uani 1 1 d . . .
C10 C 0.4322(5) 0.8006(6) 0.6024(7) 0.0318(18) Uani 1 1 d . . .
H10A H 0.4538 0.7667 0.6536 0.048 Uiso 1 1 calc R . .
H10B H 0.4251 0.7555 0.5520 0.048 Uiso 1 1 calc R . .
H10C H 0.3874 0.8271 0.6216 0.048 Uiso 1 1 calc R . .
C11 C 0.3287(4) 0.9815(6) 0.4571(7) 0.0316(18) Uani 1 1 d . . .
H11A H 0.3284 1.0312 0.5015 0.038 Uiso 1 1 calc R . .
C12 C 0.2682(4) 0.9634(5) 0.4066(6) 0.0295(17) Uani 1 1 d . . .
H12A H 0.2275 0.9998 0.4183 0.035 Uiso 1 1 calc R . .
C13 C 0.2673(3) 0.8910(5) 0.3381(7) 0.0224(14) Uani 1 1 d . . .
C14 C 0.2069(4) 0.8684(5) 0.2765(7) 0.0282(18) Uani 1 1 d . . .
H14A H 0.1644 0.9015 0.2858 0.034 Uiso 1 1 calc R . .
C15 C 0.2109(4) 0.8018(6) 0.2074(7) 0.0274(18) Uani 1 1 d . . .
H15A H 0.1716 0.7898 0.1702 0.033 Uiso 1 1 calc R . .
C16 C 0.2750(4) 0.7500(5) 0.1913(6) 0.0248(16) Uani 1 1 d . . .
C17 C 0.2823(4) 0.6817(6) 0.1198(7) 0.0341(19) Uani 1 1 d . . .
H17A H 0.2447 0.6680 0.0802 0.041 Uiso 1 1 calc R . .
C18 C 0.3455(4) 0.6354(6) 0.1094(7) 0.0330(19) Uani 1 1 d . . .
H18A H 0.3524 0.5911 0.0609 0.040 Uiso 1 1 calc R . .
C19 C 0.4021(4) 0.6558(5) 0.1742(6) 0.0227(15) Uani 1 1 d . . .
C20 C 0.4694(4) 0.6026(5) 0.1703(6) 0.0238(16) Uani 1 1 d . . .
C21 C 0.5191(4) 0.6183(5) 0.0942(6) 0.0263(16) Uani 1 1 d . . .
C22 C 0.5090(6) 0.6979(7) 0.0216(8) 0.043(2) Uani 1 1 d . . .
H22A H 0.5472 0.6953 -0.0223 0.065 Uiso 1 1 calc R . .
H22B H 0.5085 0.7612 0.0513 0.065 Uiso 1 1 calc R . .
H22C H 0.4649 0.6876 -0.0101 0.065 Uiso 1 1 calc R . .
C23 C 0.5785(4) 0.5602(6) 0.0912(6) 0.0300(18) Uani 1 1 d . . .
H23A H 0.6116 0.5686 0.0441 0.036 Uiso 1 1 calc R . .
C24 C 0.5887(4) 0.4908(6) 0.1572(7) 0.033(2) Uani 1 1 d . . .
C25 C 0.6533(5) 0.4270(7) 0.1493(10) 0.053(3) Uani 1 1 d . . .
H25A H 0.6804 0.4467 0.0960 0.080 Uiso 1 1 calc R . .
H25B H 0.6391 0.3594 0.1424 0.080 Uiso 1 1 calc R . .
H25C H 0.6816 0.4339 0.2042 0.080 Uiso 1 1 calc R . .
C26 C 0.5390(4) 0.4758(6) 0.2321(7) 0.0322(19) Uani 1 1 d . . .
H26A H 0.5478 0.4270 0.2760 0.039 Uiso 1 1 calc R . .
C27 C 0.4793(4) 0.5322(5) 0.2398(6) 0.0241(16) Uani 1 1 d . . .
C28 C 0.4253(4) 0.5124(6) 0.3186(8) 0.037(2) Uani 1 1 d . . .
H28A H 0.4428 0.4608 0.3580 0.056 Uiso 1 1 calc R . .
H28B H 0.3808 0.4927 0.2921 0.056 Uiso 1 1 calc R . .
H28C H 0.4188 0.5713 0.3545 0.056 Uiso 1 1 calc R . .
C29 C 0.3342(4) 0.7692(5) 0.2516(6) 0.0216(15) Uani 1 1 d . . .
C30 C 0.3305(3) 0.8401(4) 0.3240(6) 0.0197(13) Uani 1 1 d . . .
C31 C 0.5681(4) 0.9211(5) 0.2296(6) 0.0264(16) Uani 1 1 d . . .
H31A H 0.5331 0.9301 0.1849 0.032 Uiso 1 1 calc R . .
C32 C 0.6279(4) 0.9782(6) 0.2277(7) 0.0334(19) Uani 1 1 d . . .
H32A H 0.6324 1.0277 0.1834 0.040 Uiso 1 1 calc R . .
C33 C 0.6818(4) 0.9623(5) 0.2914(7) 0.0288(17) Uani 1 1 d . . .
H33A H 0.7221 1.0015 0.2888 0.035 Uiso 1 1 calc R . .
C34 C 0.6773(4) 0.8896(5) 0.3594(6) 0.0228(16) Uani 1 1 d . . .
C35 C 0.7309(4) 0.8670(5) 0.4285(6) 0.0270(17) Uani 1 1 d . . .
H35A H 0.7726 0.9035 0.4279 0.032 Uiso 1 1 calc R . .
C36 C 0.7237(4) 0.7958(5) 0.4935(6) 0.0253(16) Uani 1 1 d . . .
H36A H 0.7594 0.7838 0.5365 0.030 Uiso 1 1 calc R . .
C37 C 0.6613(4) 0.7407(5) 0.4945(6) 0.0235(16) Uani 1 1 d . . .
C38 C 0.6506(4) 0.6673(6) 0.5613(6) 0.0291(17) Uani 1 1 d . . .
H38A H 0.6843 0.6531 0.6065 0.035 Uiso 1 1 calc R . .
C39 C 0.5871(4) 0.6174(6) 0.5560(7) 0.0318(18) Uani 1 1 d . . .
H39A H 0.5773 0.5666 0.5974 0.038 Uiso 1 1 calc R . .
C40 C 0.5364(4) 0.6440(6) 0.4866(6) 0.0268(17) Uani 1 1 d . . .
H40A H 0.4942 0.6087 0.4861 0.032 Uiso 1 1 calc R . .
C41 C 0.6063(3) 0.7624(5) 0.4269(6) 0.0195(14) Uani 1 1 d . . .
C42 C 0.6142(3) 0.8369(5) 0.3583(5) 0.0192(14) Uani 1 1 d . . .

loop_
_atom_site_aniso_label
_atom_site_aniso_U_11
_atom_site_aniso_U_22
_atom_site_aniso_U_33
_atom_site_aniso_U_23
_atom_site_aniso_U_13
_atom_site_aniso_U_12
Cu1 0.0107(3) 0.0184(3) 0.0317(5) -0.0033(4) -0.0022(4) -0.0004(3)
N1 0.011(3) 0.013(2) 0.034(3) -0.001(2) 0.006(2) 0.002(2)
C1 0.017(3) 0.016(3) 0.035(4) -0.002(3) 0.000(3) 0.003(2)
P1 0.0675(18) 0.0268(10) 0.050(2) 0.0021(11) 0.0013(14) 0.0088(11)
F1 0.066(3) 0.061(3) 0.100(3) 0.011(3) -0.002(2) -0.006(2)
F1B 0.066(3) 0.061(3) 0.100(3) 0.011(3) -0.002(2) -0.006(2)
N2 0.016(3) 0.010(2) 0.031(3) 0.004(2) -0.001(2) -0.001(2)
C2 0.022(3) 0.017(3) 0.034(4) -0.009(3) 0.001(3) 0.001(3)
F2 0.066(3) 0.061(3) 0.100(3) 0.011(3) -0.002(2) -0.006(2)
F2B 0.066(3) 0.061(3) 0.100(3) 0.011(3) -0.002(2) -0.006(2)
N3 0.013(3) 0.021(3) 0.026(3) -0.003(2) 0.000(2) 0.003(2)
C3 0.026(4) 0.020(3) 0.046(5) -0.011(3) 0.007(4) 0.000(3)
F3 0.066(3) 0.061(3) 0.100(3) 0.011(3) -0.002(2) -0.006(2)
F3B 0.066(3) 0.061(3) 0.100(3) 0.011(3) -0.002(2) -0.006(2)
N4 0.011(3) 0.015(2) 0.030(3) 0.003(2) 0.004(2) -0.0008(19)
C4 0.040(5) 0.023(4) 0.054(6) 0.003(4) 0.011(4) -0.005(3)
F4 0.066(3) 0.061(3) 0.100(3) 0.011(3) -0.002(2) -0.006(2)
F4B 0.066(3) 0.061(3) 0.100(3) 0.011(3) -0.002(2) -0.006(2)
C5 0.023(4) 0.031(4) 0.052(6) -0.025(4) 0.008(4) -0.009(3)
F5 0.066(3) 0.061(3) 0.100(3) 0.011(3) -0.002(2) -0.006(2)
F5B 0.066(3) 0.061(3) 0.100(3) 0.011(3) -0.002(2) -0.006(2)
C6 0.021(4) 0.040(4) 0.052(6) -0.027(4) -0.001(4) 0.002(3)
F6 0.066(3) 0.061(3) 0.100(3) 0.011(3) -0.002(2) -0.006(2)
F6B 0.066(3) 0.061(3) 0.100(3) 0.011(3) -0.002(2) -0.006(2)
C7 0.025(5) 0.064(7) 0.114(11) -0.055(8) -0.026(6) 0.012(5)
C8 0.029(4) 0.034(4) 0.038(5) -0.016(4) -0.006(4) 0.008(3)
C9 0.025(4) 0.022(3) 0.033(4) -0.009(3) 0.007(3) 0.003(3)
C10 0.032(4) 0.021(3) 0.043(5) -0.006(3) 0.006(4) 0.001(3)
C11 0.026(4) 0.025(3) 0.045(5) -0.007(4) 0.003(4) 0.008(3)
C12 0.025(4) 0.025(3) 0.039(5) 0.005(3) 0.011(3) 0.011(3)
C13 0.013(3) 0.021(3) 0.033(4) 0.012(3) 0.005(3) 0.000(2)
C14 0.008(3) 0.027(3) 0.050(5) 0.015(4) 0.005(3) 0.002(3)
C15 0.009(3) 0.027(3) 0.047(5) 0.011(4) -0.006(3) -0.004(3)
C16 0.011(3) 0.022(3) 0.042(5) 0.012(3) -0.007(3) -0.003(2)
C17 0.026(4) 0.032(4) 0.044(5) 0.003(4) -0.018(4) -0.003(3)
C18 0.025(4) 0.032(4) 0.042(5) -0.014(4) -0.012(4) 0.002(3)
C19 0.020(3) 0.015(3) 0.033(4) 0.000(3) -0.001(3) -0.004(2)
C20 0.017(3) 0.021(3) 0.033(4) -0.010(3) -0.003(3) -0.003(3)
C21 0.027(4) 0.021(3) 0.030(4) -0.009(3) 0.000(3) -0.009(3)
C22 0.047(5) 0.033(4) 0.050(6) 0.000(4) 0.010(5) -0.006(4)
C23 0.019(3) 0.032(4) 0.040(5) -0.019(4) 0.010(3) -0.011(3)
C24 0.013(3) 0.027(4) 0.058(6) -0.022(4) 0.002(3) -0.004(3)
C25 0.022(4) 0.042(5) 0.095(9) -0.024(6) 0.000(5) 0.005(4)
C26 0.025(4) 0.025(4) 0.047(5) -0.006(4) -0.010(4) -0.001(3)
C27 0.021(3) 0.013(3) 0.039(5) -0.008(3) 0.000(3) -0.003(2)
C28 0.031(4) 0.027(3) 0.053(6) 0.003(4) 0.007(4) 0.000(3)
C29 0.019(3) 0.018(3) 0.027(4) 0.011(3) -0.002(3) -0.001(3)
C30 0.014(3) 0.019(3) 0.027(4) 0.005(3) -0.002(3) 0.001(2)
C31 0.025(4) 0.021(3) 0.033(4) 0.005(3) -0.002(3) 0.007(3)
C32 0.027(4) 0.027(4) 0.046(5) 0.013(4) 0.004(4) 0.000(3)
C33 0.020(3) 0.020(3) 0.046(5) 0.002(3) 0.004(3) -0.002(3)
C34 0.018(3) 0.016(3) 0.035(4) -0.004(3) 0.004(3) 0.001(2)
C35 0.015(3) 0.020(3) 0.046(5) -0.007(3) 0.000(3) -0.007(3)
C36 0.014(3) 0.024(3) 0.038(5) -0.003(3) -0.007(3) 0.000(3)
C37 0.020(3) 0.014(3) 0.037(4) -0.004(3) -0.001(3) 0.005(2)
C38 0.027(4) 0.021(3) 0.038(5) 0.006(3) 0.005(4) 0.005(3)
C39 0.030(4) 0.023(3) 0.042(5) 0.007(4) 0.006(4) -0.002(3)
C40 0.017(3) 0.023(3) 0.040(5) 0.003(3) 0.003(3) -0.001(3)
C41 0.007(3) 0.023(3) 0.028(4) -0.005(3) -0.004(3) 0.001(2)
C42 0.009(3) 0.024(3) 0.025(4) -0.006(3) 0.002(2) 0.002(2)

loop_
_atom_type_symbol
_atom_type_description
_atom_type_scat_dispersion_real
_atom_type_scat_dispersion_imag
_atom_type_scat_source
C C 0.0033 0.0016 'International Tables Vol C Tables 4.2.6.8 and 6.1.1.4'
H H 0.0000 0.0000 'International Tables Vol C Tables 4.2.6.8 and 6.1.1.4'
N N 0.0061 0.0033 'International Tables Vol C Tables 4.2.6.8 and 6.1.1.4'
F F 0.0171 0.0103 'International Tables Vol C Tables 4.2.6.8 and 6.1.1.4'
P P 0.1023 0.0942 'International Tables Vol C Tables 4.2.6.8 and 6.1.1.4'
Cu Cu 0.3201 1.2651 'International Tables Vol C Tables 4.2.6.8 and 6.1.1.4'

loop_
_geom_angle_atom_site_label_1
_geom_angle_atom_site_label_2
_geom_angle_atom_site_label_3
_geom_angle
N3 Cu1 N2 126.4(3)
N3 Cu1 N4 82.2(2)
N2 Cu1 N4 136.5(2)
N3 Cu1 N1 113.9(2)
N2 Cu1 N1 81.2(2)
N4 Cu1 N1 119.7(3)
C1 N1 C30 121.4(6)
C1 N1 Cu1 128.1(5)
C30 N1 Cu1 110.2(5)
N1 C1 C11 118.2(7)
N1 C1 C2 117.8(6)
C11 C1 C2 124.0(7)
F3 P1 F2B 117.6(11)
F3 P1 F4B 124.1(10)
F2B P1 F4B 113.6(13)
F3 P1 F1 91.7(7)
F2B P1 F1 26.8(8)
F4B P1 F1 140.1(11)
F3 P1 F3B 55.6(10)
F2B P1 F3B 89.5(13)
F4B P1 F3B 105.2(14)
F1 P1 F3B 79.2(11)
F3 P1 F4 170.4(7)
F2B P1 F4 65.3(10)
F4B P1 F4 50.0(9)
F1 P1 F4 91.9(7)
F3B P1 F4 116.5(11)
F3 P1 F5B 49.7(10)
F2B P1 F5B 162.2(13)
F4B P1 F5B 83.6(12)
F1 P1 F5B 136.3(10)
F3B P1 F5B 90.6(12)
F4 P1 F5B 129.7(10)
F3 P1 F2 96.0(7)
F2B P1 F2 144.0(11)
F4B P1 F2 30.5(8)
F1 P1 F2 170.3(7)
F3B P1 F2 100.3(10)
F4 P1 F2 79.5(7)
F5B P1 F2 53.2(9)
F3 P1 F1B 96.4(13)
F2B P1 F1B 105.6(14)
F4B P1 F1B 90.4(19)
F1 P1 F1B 103.7(15)
F3B P1 F1B 152.0(15)
F4 P1 F1B 91.4(13)
F5B P1 F1B 67.8(13)
F2 P1 F1B 81.3(15)
F3 P1 F6 104.4(8)
F2B P1 F6 94.7(11)
F4B P1 F6 92.3(13)
F1 P1 F6 95.3(9)
F3B P1 F6 158.6(12)
F4 P1 F6 84.1(8)
F5B P1 F6 79.1(10)
F2 P1 F6 88.5(10)
F1B P1 F6 11.3(13)
F3 P1 F5 83.0(7)
F2B P1 F5 79.4(10)
F4B P1 F5 85.5(11)
F1 P1 F5 81.7(7)
F3B P1 F5 27.9(8)
F4 P1 F5 88.8(7)
F5B P1 F5 108.1(10)
F2 P1 F5 93.4(7)
F1B P1 F5 174.6(15)
F6 P1 F5 172.2(7)
F3 P1 F6B 47.6(8)
F2B P1 F6B 80.9(12)
F4B P1 F6B 163.7(13)
F1 P1 F6B 55.2(10)
F3B P1 F6B 81.4(13)
F4 P1 F6B 140.4(8)
F5B P1 F6B 81.5(12)
F2 P1 F6B 134.5(10)
F1B P1 F6B 78.0(18)
F6 P1 F6B 78.5(12)
F5 P1 F6B 105.3(10)
C19 N2 C29 117.4(6)
C19 N2 Cu1 129.0(5)
C29 N2 Cu1 113.5(5)
C3 C2 C9 120.4(7)
C3 C2 C1 116.9(8)
C9 C2 C1 122.8(7)
C31 N3 C42 119.6(6)
C31 N3 Cu1 130.2(5)
C42 N3 Cu1 109.8(5)
C2 C3 C5 116.2(8)
C2 C3 C4 120.5(8)
C5 C3 C4 123.3(8)
C40 N4 C41 114.6(7)
C40 N4 Cu1 132.5(5)
C41 N4 Cu1 112.4(5)
C3 C5 C6 124.7(8)
C8 C6 C5 116.8(8)
C8 C6 C7 121.1(11)
C5 C6 C7 122.2(10)
C6 C8 C9 121.9(9)
C8 C9 C2 120.0(7)
C8 C9 C10 120.2(8)
C2 C9 C10 119.8(7)
C12 C11 C1 121.4(8)
C11 C12 C13 120.7(7)
C12 C13 C30 116.3(7)
C12 C13 C14 125.5(6)
C30 C13 C14 118.0(7)
C15 C14 C13 122.8(6)
C14 C15 C16 120.0(7)
C17 C16 C15 122.3(7)
C17 C16 C29 119.3(7)
C15 C16 C29 118.4(8)
C18 C17 C16 118.5(7)
C17 C18 C19 119.4(8)
N2 C19 C18 123.1(7)
N2 C19 C20 115.4(6)
C18 C19 C20 121.5(7)
C27 C20 C21 123.5(7)
C27 C20 C19 115.3(7)
C21 C20 C19 121.1(7)
C23 C21 C20 117.8(8)
C23 C21 C22 119.4(8)
C20 C21 C22 122.8(7)
C24 C23 C21 119.6(8)
C23 C24 C26 122.1(7)
C23 C24 C25 117.7(9)
C26 C24 C25 120.2(9)
C27 C26 C24 121.1(8)
C26 C27 C20 115.9(8)
C26 C27 C28 120.3(7)
C20 C27 C28 123.7(7)
N2 C29 C30 115.9(6)
N2 C29 C16 122.3(7)
C30 C29 C16 121.7(6)
N1 C30 C13 121.9(7)
N1 C30 C29 119.0(6)
C13 C30 C29 119.1(7)
N3 C31 C32 120.3(8)
C31 C32 C33 120.2(8)
C32 C33 C34 122.0(7)
C42 C34 C33 114.2(7)
C42 C34 C35 119.8(7)
C33 C34 C35 126.0(7)
C36 C35 C34 123.6(6)
C35 C36 C37 118.4(7)
C36 C37 C38 120.7(8)
C36 C37 C41 119.2(7)
C38 C37 C41 120.1(7)
C39 C38 C37 115.9(8)
C38 C39 C40 119.8(7)
N4 C40 C39 126.7(7)
N4 C41 C42 114.8(6)
N4 C41 C37 122.9(7)
C42 C41 C37 122.3(6)
C34 C42 N3 123.6(7)
C34 C42 C41 116.6(6)
N3 C42 C41 119.7(6)

loop_
_geom_bond_atom_site_label_1
_geom_bond_atom_site_label_2
_geom_bond_distance
Cu1 N3 2.027(6)
Cu1 N2 2.046(7)
Cu1 N4 2.060(7)
Cu1 N1 2.068(5)
N1 C1 1.342(9)
N1 C30 1.374(9)
C1 C11 1.387(10)
C1 C2 1.504(10)
P1 F3 1.508(9)
P1 F2B 1.570(14)
P1 F4B 1.581(14)
P1 F1 1.591(11)
P1 F3B 1.592(14)
P1 F4 1.607(10)
P1 F5B 1.608(14)
P1 F2 1.622(11)
P1 F1B 1.623(15)
P1 F6 1.623(11)
P1 F5 1.626(11)
P1 F6B 1.649(14)
N2 C19 1.336(10)
N2 C29 1.348(9)
C2 C3 1.375(11)
C2 C9 1.428(12)
N3 C31 1.320(10)
N3 C42 1.395(9)
C3 C5 1.409(13)
C3 C4 1.510(13)
N4 C40 1.305(10)
N4 C41 1.370(8)
C5 C6 1.415(15)
C6 C8 1.341(13)
C6 C7 1.532(13)
C8 C9 1.398(11)
C9 C10 1.468(11)
C11 C12 1.378(12)
C12 C13 1.392(12)
C13 C30 1.394(8)
C13 C14 1.478(11)
C14 C15 1.346(13)
C15 C16 1.421(10)
C16 C17 1.393(13)
C16 C29 1.440(10)
C17 C18 1.358(12)
C18 C19 1.447(11)
C19 C20 1.463(10)
C20 C27 1.396(12)
C20 C21 1.459(11)
C21 C23 1.372(11)
C21 C22 1.516(13)
C23 C24 1.352(13)
C24 C26 1.445(13)
C24 C25 1.501(11)
C26 C27 1.368(10)
C27 C28 1.551(12)
C29 C30 1.421(11)
C31 C32 1.370(11)
C32 C33 1.388(13)
C33 C34 1.393(11)
C34 C42 1.390(9)
C34 C35 1.453(11)
C35 C36 1.353(11)
C36 C37 1.395(10)
C37 C38 1.399(11)
C37 C41 1.454(10)
C38 C39 1.381(11)
C39 C40 1.431(12)
C41 C42 1.421(10)
